data_4338152
loop_
_publ_author_name
'Ponou, Sim\'eon'
'Lidin, Sven'
'Zhang, Yuemei'
'Miller, Gordon J.'

_publ_section_title
;
 Valence State Driven Site Preference in the Quaternary Compound
 Ca5MgAgGe5: An Electron-Deficient Phase with Optimized Bonding.
;
_journal_issue 9
_journal_name_full 'Inorganic chemistry'
_journal_page_first 4724
_journal_page_last 4732
_journal_paper_doi 10.1021/ic500449d
_journal_volume 53
_journal_year 2014
_chemical_formula_sum 'Ag1.05 Ca5 Ge5 Mg0.95'
_chemical_formula_weight 699.71
_space_group_crystal_system orthorhombic
_space_group_IT_number 62
_space_group_name_Hall '-P 2ac 2n'
_space_group_name_H-M_alt 'P n m a'
_symmetry_space_group_name_Hall '-P 2ac 2n'
_symmetry_space_group_name_H-M 'P n m a'
_audit_creation_method SHELXL-2013
_cell_angle_alpha 90
_cell_angle_beta 90
_cell_angle_gamma 90
_cell_formula_units_Z 4
_cell_length_a 23.1481(4)
_cell_length_b 4.47360(10)
_cell_length_c 11.0128(2)
_cell_measurement_temperature 293(2)
_cell_volume 1140.43(4)
_computing_structure_refinement 'SHELXL-2013 (Sheldrick, 2013)'
_diffrn_ambient_temperature 293(2)
_diffrn_measured_fraction_theta_full 0.996
_diffrn_measured_fraction_theta_max 0.953
_diffrn_radiation_type MoK\a
_diffrn_radiation_wavelength 0.71073
_diffrn_reflns_av_R_equivalents 0.0448
_diffrn_reflns_av_unetI/netI 0.0448
_diffrn_reflns_Laue_measured_fraction_full 0.996
_diffrn_reflns_Laue_measured_fraction_max 0.953
_diffrn_reflns_limit_h_max 32
_diffrn_reflns_limit_h_min -33
_diffrn_reflns_limit_k_max 6
_diffrn_reflns_limit_k_min -6
_diffrn_reflns_limit_l_max 16
_diffrn_reflns_limit_l_min -9
_diffrn_reflns_number 10577
_diffrn_reflns_point_group_measured_fraction_full 0.996
_diffrn_reflns_point_group_measured_fraction_max 0.953
_diffrn_reflns_theta_full 25.242
_diffrn_reflns_theta_max 32.229
_diffrn_reflns_theta_min 3.700
_exptl_absorpt_coefficient_mu 17.013
_exptl_crystal_density_diffrn 4.075
_exptl_crystal_F_000 1283
_refine_diff_density_max 1.705
_refine_diff_density_min -1.063
_refine_diff_density_rms 0.338
_refine_ls_extinction_coef 0.00256(15)
_refine_ls_extinction_expression Fc^*^=kFc[1+0.001xFc^2^\l^3^/sin(2\q)]^-1/4^
_refine_ls_extinction_method SHELXL
_refine_ls_goodness_of_fit_ref 1.091
_refine_ls_hydrogen_treatment undef
_refine_ls_matrix_type full
_refine_ls_number_parameters 77
_refine_ls_number_reflns 2138
_refine_ls_number_restraints 0
_refine_ls_restrained_S_all 1.091
_refine_ls_R_factor_all 0.0586
_refine_ls_R_factor_gt 0.0368
_refine_ls_shift/su_max 0.001
_refine_ls_shift/su_mean 0.000
_refine_ls_structure_factor_coef Fsqd
_refine_ls_weighting_details 'w=1/[\s^2^(Fo^2^)+(0.0282P)^2^+1.4157P] where P=(Fo^2^+2Fc^2^)/3'
_refine_ls_weighting_scheme calc
_refine_ls_wR_factor_gt 0.0701
_refine_ls_wR_factor_ref 0.0734
_reflns_Friedel_coverage 0.000
_reflns_number_gt 1594
_reflns_number_total 2138
_reflns_threshold_expression 'I > 2\s(I)'
_cod_data_source_file ic500449d_si_002.cif
_cod_data_source_block shelx
_cod_depositor_comments 'Adding full bibliography for 4338152.cif.'
_cod_database_code 4338152
_shelx_space_group_comment
;
The symmetry employed for this shelxl refinement is uniquely defined
by the following loop, which should always be used as a source of
symmetry information in preference to the above space-group names.
They are only intended as comments.
;
_shelxl_version_number 2013-4

loop_
_space_group_symop_operation_xyz
'x, y, z'
'-x+1/2, -y, z+1/2'
'-x, y+1/2, -z'
'x+1/2, -y+1/2, -z+1/2'
'-x, -y, -z'
'x-1/2, y, -z-1/2'
'x, -y-1/2, z'
'-x-1/2, y-1/2, z-1/2'

loop_
_atom_site_label
_atom_site_type_symbol
_atom_site_fract_x
_atom_site_fract_y
_atom_site_fract_z
_atom_site_U_iso_or_equiv
_atom_site_adp_type
_atom_site_occupancy
_atom_site_site_symmetry_order
_atom_site_calc_flag
_atom_site_refinement_flags_posn
_atom_site_refinement_flags_adp
_atom_site_refinement_flags_occupancy
Mg1 Mg 0.02027(3) 0.2500 0.10258(6) 0.0144(2) Uani 0.218(3) 2 d S T P
Ag1 Ag 0.02027(3) 0.2500 0.10258(6) 0.0144(2) Uani 0.782(3) 2 d S T P
Ge2 Ge 0.97356(3) 0.2500 0.33238(6) 0.00951(17) Uani 1 2 d S T P
Ge3 Ge 0.65717(3) 0.2500 0.09094(6) 0.00946(16) Uani 1 2 d S T P
Ge4 Ge 0.74713(3) 0.2500 0.95247(7) 0.00950(16) Uani 1 2 d S T P
Ge5 Ge 0.83319(3) 0.2500 0.09974(6) 0.00984(16) Uani 1 2 d S T P
Ge1 Ge 0.91944(3) 0.2500 0.95469(6) 0.0101(2) Uani 1 2 d S T P
Ag2 Ag 0.55167(6) 0.2500 0.96677(11) 0.0142(4) Uani 0.268(3) 2 d S T P
Mg2 Mg 0.55167(6) 0.2500 0.96677(11) 0.0142(4) Uani 0.732(3) 2 d S T P
Ca1 Ca 0.07417(6) 0.2500 0.83725(13) 0.0135(3) Uani 1 2 d S T P
Ca2 Ca 0.92775(6) 0.2500 0.68134(13) 0.0130(3) Uani 1 2 d S T P
Ca3 Ca 0.16470(6) 0.2500 0.11543(12) 0.0105(3) Uani 1 2 d S T P
Ca4 Ca 0.34180(6) 0.2500 0.11268(12) 0.0113(3) Uani 1 2 d S T P
Ca5 Ca 0.25477(6) 0.2500 0.83796(13) 0.0113(3) Uani 1 2 d S T P

loop_
_atom_site_aniso_label
_atom_site_aniso_U_11
_atom_site_aniso_U_22
_atom_site_aniso_U_33
_atom_site_aniso_U_23
_atom_site_aniso_U_13
_atom_site_aniso_U_12
Mg1 0.0111(3) 0.0123(3) 0.0198(4) 0.000 0.0048(2) 0.000
Ag1 0.0111(3) 0.0123(3) 0.0198(4) 0.000 0.0048(2) 0.000
Ge2 0.0092(3) 0.0076(3) 0.0118(3) 0.000 0.0000(3) 0.000
Ge3 0.0065(3) 0.0099(3) 0.0120(3) 0.000 0.0008(3) 0.000
Ge4 0.0067(3) 0.0108(3) 0.0111(3) 0.000 0.0004(2) 0.000
Ge5 0.0076(3) 0.0106(3) 0.0113(3) 0.000 0.0001(3) 0.000
Ge1 0.0095(4) 0.0079(4) 0.0128(4) 0.000 0.0015(3) 0.000
Ag2 0.0155(7) 0.0129(7) 0.0141(6) 0.000 -0.0038(5) 0.000
Mg2 0.0155(7) 0.0129(7) 0.0141(6) 0.000 -0.0038(5) 0.000
Ca1 0.0155(7) 0.0112(6) 0.0137(6) 0.000 -0.0037(6) 0.000
Ca2 0.0101(6) 0.0152(7) 0.0136(6) 0.000 -0.0011(5) 0.000
Ca3 0.0093(6) 0.0099(6) 0.0123(6) 0.000 -0.0014(5) 0.000
Ca4 0.0092(6) 0.0127(7) 0.0119(6) 0.000 -0.0013(5) 0.000
Ca5 0.0108(6) 0.0107(6) 0.0124(6) 0.000 -0.0005(5) 0.000

loop_
_atom_type_symbol
_atom_type_description
_atom_type_scat_dispersion_real
_atom_type_scat_dispersion_imag
_atom_type_scat_source
Ca Ca 0.2262 0.3064 'International Tables Vol C Tables 4.2.6.8 and 6.1.1.4'
Ge Ge 0.1547 1.8001 'International Tables Vol C Tables 4.2.6.8 and 6.1.1.4'
Ag Ag -0.8971 1.1015 'International Tables Vol C Tables 4.2.6.8 and 6.1.1.4'
Mg Mg 0.0486 0.0363 'International Tables Vol C Tables 4.2.6.8 and 6.1.1.4'

loop_
_geom_angle_atom_site_label_1
_geom_angle_atom_site_label_2
_geom_angle_atom_site_label_3
_geom_angle
_geom_angle_site_symmetry_1
_geom_angle_site_symmetry_3
Ge1 Mg1 Ge1 111.20(3) 5_666 5_656
Ge1 Mg1 Ge2 114.59(2) 5_666 1_455
Ge1 Mg1 Ge2 114.59(2) 5_656 1_455
Ge1 Mg1 Ge1 106.80(2) 5_666 1_454
Ge1 Mg1 Ge1 106.80(2) 5_656 1_454
Ge2 Mg1 Ge1 101.77(3) 1_455 1_454
Ge1 Mg1 Ca1 65.41(2) 5_666 1_554
Ge1 Mg1 Ca1 65.41(2) 5_656 1_554
Ge2 Mg1 Ca1 179.99(4) 1_455 1_554
Ge1 Mg1 Ca1 78.21(3) 1_454 1_554
Ge1 Mg1 Ca1 167.83(3) 5_666 5_556
Ge1 Mg1 Ca1 79.80(2) 5_656 5_556
Ge2 Mg1 Ca1 62.66(3) 1_455 5_556
Ge1 Mg1 Ca1 63.76(3) 1_454 5_556
Ca1 Mg1 Ca1 117.33(3) 1_554 5_556
Ge1 Mg1 Ca1 79.80(2) 5_666 5_566
Ge1 Mg1 Ca1 167.83(3) 5_656 5_566
Ge2 Mg1 Ca1 62.66(3) 1_455 5_566
Ge1 Mg1 Ca1 63.76(3) 1_454 5_566
Ca1 Mg1 Ca1 117.33(3) 1_554 5_566
Ca1 Mg1 Ca1 88.80(4) 5_556 5_566
Ge1 Mg1 Ag1 122.95(3) 5_666 5
Ge1 Mg1 Ag1 55.277(17) 5_656 5
Ge2 Mg1 Ag1 121.03(3) 1_455 5
Ge1 Mg1 Ag1 51.524(19) 1_454 5
Ca1 Mg1 Ag1 58.96(2) 1_554 5
Ca1 Mg1 Ag1 58.37(3) 5_556 5
Ca1 Mg1 Ag1 114.82(4) 5_566 5
Ge1 Mg1 Mg1 122.95(3) 5_666 5
Ge1 Mg1 Mg1 55.277(17) 5_656 5
Ge2 Mg1 Mg1 121.03(3) 1_455 5
Ge1 Mg1 Mg1 51.524(19) 1_454 5
Ca1 Mg1 Mg1 58.96(2) 1_554 5
Ca1 Mg1 Mg1 58.37(3) 5_556 5
Ca1 Mg1 Mg1 114.82(4) 5_566 5
Ag1 Mg1 Mg1 0.00(3) 5 5
Ge1 Mg1 Mg1 55.277(17) 5_666 5_565
Ge1 Mg1 Mg1 122.95(3) 5_656 5_565
Ge2 Mg1 Mg1 121.03(3) 1_455 5_565
Ge1 Mg1 Mg1 51.524(19) 1_454 5_565
Ca1 Mg1 Mg1 58.96(2) 1_554 5_565
Ca1 Mg1 Mg1 114.82(4) 5_556 5_565
Ca1 Mg1 Mg1 58.37(3) 5_566 5_565
Ag1 Mg1 Mg1 84.87(3) 5 5_565
Mg1 Mg1 Mg1 84.87(3) 5 5_565
Ge1 Mg1 Ag1 55.277(17) 5_666 5_565
Ge1 Mg1 Ag1 122.95(3) 5_656 5_565
Ge2 Mg1 Ag1 121.03(3) 1_455 5_565
Ge1 Mg1 Ag1 51.524(19) 1_454 5_565
Ca1 Mg1 Ag1 58.96(2) 1_554 5_565
Ca1 Mg1 Ag1 114.82(4) 5_556 5_565
Ca1 Mg1 Ag1 58.37(3) 5_566 5_565
Ag1 Mg1 Ag1 84.87(3) 5 5_565
Mg1 Mg1 Ag1 84.87(3) 5 5_565
Mg1 Mg1 Ag1 0.00(3) 5_565 5_565
Ge1 Mg1 Ca3 59.702(19) 5_666 .
Ge1 Mg1 Ca3 59.702(19) 5_656 .
Ge2 Mg1 Ca3 110.71(3) 1_455 .
Ge1 Mg1 Ca3 147.52(3) 1_454 .
Ca1 Mg1 Ca3 69.30(4) 1_554 .
Ca1 Mg1 Ca3 132.41(2) 5_556 .
Ca1 Mg1 Ca3 132.41(2) 5_566 .
Ag1 Mg1 Ca3 108.16(3) 5 .
Mg1 Mg1 Ca3 108.16(3) 5 .
Mg1 Mg1 Ca3 108.16(3) 5_565 .
Ag1 Mg1 Ca3 108.16(3) 5_565 .
Mg2 Ge2 Ag2 0.00(7) 2_664 2_664
Mg2 Ge2 Mg2 109.15(5) 2_664 2_654
Ag2 Ge2 Mg2 109.15(5) 2_664 2_654
Mg2 Ge2 Ag2 109.15(5) 2_664 2_654
Ag2 Ge2 Ag2 109.15(5) 2_664 2_654
Mg2 Ge2 Ag2 0.00(5) 2_654 2_654
Mg2 Ge2 Mg1 125.41(2) 2_664 1_655
Ag2 Ge2 Mg1 125.41(2) 2_664 1_655
Mg2 Ge2 Mg1 125.41(2) 2_654 1_655
Ag2 Ge2 Mg1 125.41(2) 2_654 1_655
Mg2 Ge2 Ag1 125.41(2) 2_664 1_655
Ag2 Ge2 Ag1 125.41(2) 2_664 1_655
Mg2 Ge2 Ag1 125.41(2) 2_654 1_655
Ag2 Ge2 Ag1 125.41(2) 2_654 1_655
Mg1 Ge2 Ag1 0.00(3) 1_655 1_655
Mg2 Ge2 Mg2 73.57(4) 2_664 6_657
Ag2 Ge2 Mg2 73.57(4) 2_664 6_657
Mg2 Ge2 Mg2 73.57(4) 2_654 6_657
Ag2 Ge2 Mg2 73.57(4) 2_654 6_657
Mg1 Ge2 Mg2 117.60(4) 1_655 6_657
Ag1 Ge2 Mg2 117.60(4) 1_655 6_657
Mg2 Ge2 Ag2 73.57(4) 2_664 6_657
Ag2 Ge2 Ag2 73.57(4) 2_664 6_657
Mg2 Ge2 Ag2 73.57(4) 2_654 6_657
Ag2 Ge2 Ag2 73.57(4) 2_654 6_657
Mg1 Ge2 Ag2 117.60(4) 1_655 6_657
Ag1 Ge2 Ag2 117.60(4) 1_655 6_657
Mg2 Ge2 Ag2 0.00(5) 6_657 6_657
Mg2 Ge2 Ca4 71.72(3) 2_664 6_656
Ag2 Ge2 Ca4 71.72(3) 2_664 6_656
Mg2 Ge2 Ca4 71.72(3) 2_654 6_656
Ag2 Ge2 Ca4 71.72(3) 2_654 6_656
Mg1 Ge2 Ca4 124.35(4) 1_655 6_656
Ag1 Ge2 Ca4 124.35(4) 1_655 6_656
Mg2 Ge2 Ca4 118.04(4) 6_657 6_656
Ag2 Ge2 Ca4 118.04(4) 6_657 6_656
Mg2 Ge2 Ca1 146.36(4) 2_664 5_656
Ag2 Ge2 Ca1 146.36(4) 2_664 5_656
Mg2 Ge2 Ca1 70.30(3) 2_654 5_656
Ag2 Ge2 Ca1 70.30(3) 2_654 5_656
Mg1 Ge2 Ca1 65.67(3) 1_655 5_656
Ag1 Ge2 Ca1 65.67(3) 1_655 5_656
Mg2 Ge2 Ca1 133.51(2) 6_657 5_656
Ag2 Ge2 Ca1 133.51(2) 6_657 5_656
Ca4 Ge2 Ca1 76.64(3) 6_656 5_656
Mg2 Ge2 Ca1 70.30(3) 2_664 5_666
Ag2 Ge2 Ca1 70.30(3) 2_664 5_666
Mg2 Ge2 Ca1 146.36(4) 2_654 5_666
Ag2 Ge2 Ca1 146.36(4) 2_654 5_666
Mg1 Ge2 Ca1 65.67(3) 1_655 5_666
Ag1 Ge2 Ca1 65.67(3) 1_655 5_666
Mg2 Ge2 Ca1 133.51(2) 6_657 5_666
Ag2 Ge2 Ca1 133.51(2) 6_657 5_666
Ca4 Ge2 Ca1 76.64(3) 6_656 5_666
Ca1 Ge2 Ca1 91.73(4) 5_656 5_666
Mg2 Ge2 Ca2 66.91(3) 2_664 5_766
Ag2 Ge2 Ca2 66.91(3) 2_664 5_766
Mg2 Ge2 Ca2 138.31(4) 2_654 5_766
Ag2 Ge2 Ca2 138.31(4) 2_654 5_766
Mg1 Ge2 Ca2 71.11(3) 1_655 5_766
Ag1 Ge2 Ca2 71.11(3) 1_655 5_766
Mg2 Ge2 Ca2 65.47(3) 6_657 5_766
Ag2 Ge2 Ca2 65.47(3) 6_657 5_766
Ca4 Ge2 Ca2 135.18(2) 6_656 5_766
Ca1 Ge2 Ca2 136.57(4) 5_656 5_766
Ca1 Ge2 Ca2 73.93(3) 5_666 5_766
Ge4 Ge3 Mg2 114.54(4) 1_554 1_554
Ge4 Ge3 Ag2 114.54(4) 1_554 1_554
Mg2 Ge3 Ag2 0.00(5) 1_554 1_554
Ge4 Ge3 Ca5 67.78(3) 1_554 5_666
Mg2 Ge3 Ca5 133.74(2) 1_554 5_666
Ag2 Ge3 Ca5 133.74(2) 1_554 5_666
Ge4 Ge3 Ca5 67.78(3) 1_554 5_656
Mg2 Ge3 Ca5 133.74(2) 1_554 5_656
Ag2 Ge3 Ca5 133.74(2) 1_554 5_656
Ca5 Ge3 Ca5 91.38(4) 5_666 5_656
Ge4 Ge3 Ca2 133.82(2) 1_554 2_654
Mg2 Ge3 Ca2 66.96(3) 1_554 2_654
Ag2 Ge3 Ca2 66.96(3) 1_554 2_654
Ca5 Ge3 Ca2 146.99(4) 5_666 2_654
Ca5 Ge3 Ca2 79.58(3) 5_656 2_654
Ge4 Ge3 Ca2 133.82(2) 1_554 2_664
Mg2 Ge3 Ca2 66.96(3) 1_554 2_664
Ag2 Ge3 Ca2 66.96(3) 1_554 2_664
Ca5 Ge3 Ca2 79.58(3) 5_666 2_664
Ca5 Ge3 Ca2 146.99(4) 5_656 2_664
Ca2 Ge3 Ca2 90.86(4) 2_654 2_664
Ge4 Ge3 Ca4 64.89(3) 1_554 5_655
Mg2 Ge3 Ca4 70.17(3) 1_554 5_655
Ag2 Ge3 Ca4 70.17(3) 1_554 5_655
Ca5 Ge3 Ca4 132.67(4) 5_666 5_655
Ca5 Ge3 Ca4 70.55(3) 5_656 5_655
Ca2 Ge3 Ca4 74.10(3) 2_654 5_655
Ca2 Ge3 Ca4 137.08(4) 2_664 5_655
Ge4 Ge3 Ca4 64.89(3) 1_554 5_665
Mg2 Ge3 Ca4 70.17(3) 1_554 5_665
Ag2 Ge3 Ca4 70.17(3) 1_554 5_665
Ca5 Ge3 Ca4 70.55(3) 5_666 5_665
Ca5 Ge3 Ca4 132.67(4) 5_656 5_665
Ca2 Ge3 Ca4 137.08(4) 2_654 5_665
Ca2 Ge3 Ca4 74.10(3) 2_664 5_665
Ca4 Ge3 Ca4 89.85(4) 5_655 5_665
Ge4 Ge3 Ca3 123.13(4) 1_554 6_656
Mg2 Ge3 Ca3 122.33(4) 1_554 6_656
Ag2 Ge3 Ca3 122.33(4) 1_554 6_656
Ca5 Ge3 Ca3 73.43(3) 5_666 6_656
Ca5 Ge3 Ca3 73.43(3) 5_656 6_656
Ca2 Ge3 Ca3 73.56(3) 2_654 6_656
Ca2 Ge3 Ca3 73.56(3) 2_664 6_656
Ca4 Ge3 Ca3 134.954(19) 5_655 6_656
Ca4 Ge3 Ca3 134.954(19) 5_665 6_656
Ge5 Ge4 Ge3 104.63(3) 1_556 1_556
Ge5 Ge4 Ca3 69.14(3) 1_556 5_666
Ge3 Ge4 Ca3 132.03(2) 1_556 5_666
Ge5 Ge4 Ca3 69.14(3) 1_556 5_656
Ge3 Ge4 Ca3 132.03(2) 1_556 5_656
Ca3 Ge4 Ca3 91.64(4) 5_666 5_656
Ge5 Ge4 Ca4 131.00(2) 1_556 5_656
Ge3 Ge4 Ca4 66.67(3) 1_556 5_656
Ca3 Ge4 Ca4 152.85(4) 5_666 5_656
Ca3 Ge4 Ca4 82.10(3) 5_656 5_656
Ge5 Ge4 Ca4 131.00(2) 1_556 5_666
Ge3 Ge4 Ca4 66.67(3) 1_556 5_666
Ca3 Ge4 Ca4 82.10(3) 5_666 5_666
Ca3 Ge4 Ca4 152.85(4) 5_656 5_666
Ca4 Ge4 Ca4 91.47(4) 5_656 5_666
Ge5 Ge4 Ca5 125.99(4) 1_556 6_657
Ge3 Ge4 Ca5 129.38(4) 1_556 6_657
Ca3 Ge4 Ca5 74.01(3) 5_666 6_657
Ca3 Ge4 Ca5 74.01(3) 5_656 6_657
Ca4 Ge4 Ca5 78.87(3) 5_656 6_657
Ca4 Ge4 Ca5 78.87(3) 5_666 6_657
Ge5 Ge4 Ca5 63.72(3) 1_556 5_667
Ge3 Ge4 Ca5 64.20(3) 1_556 5_667
Ca3 Ge4 Ca5 71.46(3) 5_666 5_667
Ca3 Ge4 Ca5 132.86(4) 5_656 5_667
Ca4 Ge4 Ca5 130.86(4) 5_656 5_667
Ca4 Ge4 Ca5 69.97(3) 5_666 5_667
Ca5 Ge4 Ca5 135.86(2) 6_657 5_667
Ge5 Ge4 Ca5 63.72(3) 1_556 5_657
Ge3 Ge4 Ca5 64.20(3) 1_556 5_657
Ca3 Ge4 Ca5 132.86(4) 5_666 5_657
Ca3 Ge4 Ca5 71.46(3) 5_656 5_657
Ca4 Ge4 Ca5 69.97(3) 5_656 5_657
Ca4 Ge4 Ca5 130.86(4) 5_666 5_657
Ca5 Ge4 Ca5 135.86(2) 6_657 5_657
Ca5 Ge4 Ca5 88.19(4) 5_667 5_657
Ge1 Ge5 Ge4 102.19(3) 1_554 1_554
Ge1 Ge5 Ca5 130.60(2) 1_554 5_656
Ge4 Ge5 Ca5 68.32(3) 1_554 5_656
Ge1 Ge5 Ca5 130.60(2) 1_554 5_666
Ge4 Ge5 Ca5 68.32(3) 1_554 5_666
Ca5 Ge5 Ca5 92.31(4) 5_656 5_666
Ge1 Ge5 Ca4 125.06(4) 1_554 6_656
Ge4 Ge5 Ca4 132.75(4) 1_554 6_656
Ca5 Ge5 Ca4 79.65(3) 5_656 6_656
Ca5 Ge5 Ca4 79.65(3) 5_666 6_656
Ge1 Ge5 Ca1 66.99(3) 1_554 5_666
Ge4 Ge5 Ca1 131.43(2) 1_554 5_666
Ca5 Ge5 Ca1 154.55(4) 5_656 5_666
Ca5 Ge5 Ca1 83.51(3) 5_666 5_666
Ca4 Ge5 Ca1 74.90(3) 6_656 5_666
Ge1 Ge5 Ca1 66.99(3) 1_554 5_656
Ge4 Ge5 Ca1 131.43(2) 1_554 5_656
Ca5 Ge5 Ca1 83.51(3) 5_656 5_656
Ca5 Ge5 Ca1 154.55(4) 5_666 5_656
Ca4 Ge5 Ca1 74.90(3) 6_656 5_656
Ca1 Ge5 Ca1 89.56(4) 5_666 5_656
Ge1 Ge5 Ca3 62.23(3) 1_554 5_655
Ge4 Ge5 Ca3 63.42(3) 1_554 5_655
Ca5 Ge5 Ca3 71.08(3) 5_656 5_655
Ca5 Ge5 Ca3 131.74(4) 5_666 5_655
Ca4 Ge5 Ca3 136.447(18) 6_656 5_655
Ca1 Ge5 Ca3 129.22(4) 5_666 5_655
Ca1 Ge5 Ca3 70.45(3) 5_656 5_655
Ge1 Ge5 Ca3 62.23(3) 1_554 5_665
Ge4 Ge5 Ca3 63.42(3) 1_554 5_665
Ca5 Ge5 Ca3 131.74(4) 5_656 5_665
Ca5 Ge5 Ca3 71.08(3) 5_666 5_665
Ca4 Ge5 Ca3 136.447(18) 6_656 5_665
Ca1 Ge5 Ca3 70.45(3) 5_666 5_665
Ca1 Ge5 Ca3 129.22(4) 5_656 5_665
Ca3 Ge5 Ca3 86.69(3) 5_655 5_665
Ge5 Ge1 Ag1 123.184(17) 1_556 5_666
Ge5 Ge1 Mg1 123.184(17) 1_556 5_666
Ag1 Ge1 Mg1 0.00(3) 5_666 5_666
Ge5 Ge1 Ag1 123.184(17) 1_556 5_656
Ag1 Ge1 Ag1 111.21(3) 5_666 5_656
Mg1 Ge1 Ag1 111.21(3) 5_666 5_656
Ge5 Ge1 Mg1 123.184(17) 1_556 5_656
Ag1 Ge1 Mg1 111.21(3) 5_666 5_656
Mg1 Ge1 Mg1 111.21(3) 5_666 5_656
Ag1 Ge1 Mg1 0.00(3) 5_656 5_656
Ge5 Ge1 Mg1 106.43(3) 1_556 1_656
Ag1 Ge1 Mg1 73.20(2) 5_666 1_656
Mg1 Ge1 Mg1 73.20(2) 5_666 1_656
Ag1 Ge1 Mg1 73.20(2) 5_656 1_656
Mg1 Ge1 Mg1 73.20(2) 5_656 1_656
Ge5 Ge1 Ag1 106.43(3) 1_556 1_656
Ag1 Ge1 Ag1 73.20(2) 5_666 1_656
Mg1 Ge1 Ag1 73.20(2) 5_666 1_656
Ag1 Ge1 Ag1 73.20(2) 5_656 1_656
Mg1 Ge1 Ag1 73.20(2) 5_656 1_656
Mg1 Ge1 Ag1 0.00(2) 1_656 1_656
Ge5 Ge1 Ca2 132.31(4) 1_556 .
Ag1 Ge1 Ca2 74.63(2) 5_666 .
Mg1 Ge1 Ca2 74.63(2) 5_666 .
Ag1 Ge1 Ca2 74.63(2) 5_656 .
Mg1 Ge1 Ca2 74.63(2) 5_656 .
Mg1 Ge1 Ca2 121.25(4) 1_656 .
Ag1 Ge1 Ca2 121.25(4) 1_656 .
Ge5 Ge1 Ca3 70.19(3) 1_556 5_656
Ag1 Ge1 Ca3 150.54(4) 5_666 5_656
Mg1 Ge1 Ca3 150.54(4) 5_666 5_656
Ag1 Ge1 Ca3 70.51(2) 5_656 5_656
Mg1 Ge1 Ca3 70.51(2) 5_656 5_656
Mg1 Ge1 Ca3 131.71(2) 1_656 5_656
Ag1 Ge1 Ca3 131.71(2) 1_656 5_656
Ca2 Ge1 Ca3 77.82(3) . 5_656
Ge5 Ge1 Ca3 70.19(3) 1_556 5_666
Ag1 Ge1 Ca3 70.51(2) 5_666 5_666
Mg1 Ge1 Ca3 70.51(2) 5_666 5_666
Ag1 Ge1 Ca3 150.54(4) 5_656 5_666
Mg1 Ge1 Ca3 150.54(4) 5_656 5_666
Mg1 Ge1 Ca3 131.71(2) 1_656 5_666
Ag1 Ge1 Ca3 131.71(2) 1_656 5_666
Ca2 Ge1 Ca3 77.82(3) . 5_666
Ca3 Ge1 Ca3 93.74(4) 5_656 5_666
Ge5 Ge1 Ca1 65.76(3) 1_556 5_667
Ag1 Ge1 Ca1 64.33(3) 5_666 5_667
Mg1 Ge1 Ca1 64.33(3) 5_666 5_667
Ag1 Ge1 Ca1 135.92(4) 5_656 5_667
Mg1 Ge1 Ca1 135.92(4) 5_656 5_667
Mg1 Ge1 Ca1 63.46(3) 1_656 5_667
Ag1 Ge1 Ca1 63.46(3) 1_656 5_667
Ca2 Ge1 Ca1 135.27(2) . 5_667
Ca3 Ge1 Ca1 135.95(4) 5_656 5_667
Ca3 Ge1 Ca1 72.55(3) 5_666 5_667
Ge5 Ge1 Ca1 65.76(3) 1_556 5_657
Ag1 Ge1 Ca1 135.92(4) 5_666 5_657
Mg1 Ge1 Ca1 135.92(4) 5_666 5_657
Ag1 Ge1 Ca1 64.33(3) 5_656 5_657
Mg1 Ge1 Ca1 64.33(3) 5_656 5_657
Mg1 Ge1 Ca1 63.46(3) 1_656 5_657
Ag1 Ge1 Ca1 63.46(3) 1_656 5_657
Ca2 Ge1 Ca1 135.27(2) . 5_657
Ca3 Ge1 Ca1 72.55(3) 5_656 5_657
Ca3 Ge1 Ca1 135.95(4) 5_666 5_657
Ca1 Ge1 Ca1 88.50(4) 5_667 5_657
Ge2 Ag2 Ge2 109.15(5) 2_655 2_665
Ge2 Ag2 Ge3 116.68(3) 2_655 1_556
Ge2 Ag2 Ge3 116.68(3) 2_665 1_556
Ge2 Ag2 Ge2 106.43(4) 2_655 6_557
Ge2 Ag2 Ge2 106.43(4) 2_665 6_557
Ge3 Ag2 Ge2 100.02(4) 1_556 6_557
Ge2 Ag2 Ca2 166.54(4) 2_655 2_665
Ge2 Ag2 Ca2 82.18(2) 2_665 2_665
Ge3 Ag2 Ca2 61.48(3) 1_556 2_665
Ge2 Ag2 Ca2 62.31(3) 6_557 2_665
Ge2 Ag2 Ca2 82.18(2) 2_655 2_655
Ge2 Ag2 Ca2 166.54(4) 2_665 2_655
Ge3 Ag2 Ca2 61.48(3) 1_556 2_655
Ge2 Ag2 Ca2 62.31(3) 6_557 2_655
Ca2 Ag2 Ca2 85.72(4) 2_665 2_655
Ge2 Ag2 Ca2 63.16(3) 2_655 6_557
Ge2 Ag2 Ca2 63.16(3) 2_665 6_557
Ge3 Ag2 Ca2 179.62(6) 1_556 6_557
Ge2 Ag2 Ca2 80.36(4) 6_557 6_557
Ca2 Ag2 Ca2 118.76(4) 2_665 6_557
Ca2 Ag2 Ca2 118.76(4) 2_655 6_557
Ge2 Ag2 Mg2 54.74(2) 2_655 5_657
Ge2 Ag2 Mg2 120.60(6) 2_665 5_657
Ge3 Ag2 Mg2 121.02(5) 1_556 5_657
Ge2 Ag2 Mg2 51.68(4) 6_557 5_657
Ca2 Ag2 Mg2 113.57(6) 2_665 5_657
Ca2 Ag2 Mg2 59.55(3) 2_655 5_657
Ca2 Ag2 Mg2 59.21(4) 6_557 5_657
Ge2 Ag2 Ag2 54.74(2) 2_655 5_657
Ge2 Ag2 Ag2 120.60(6) 2_665 5_657
Ge3 Ag2 Ag2 121.02(5) 1_556 5_657
Ge2 Ag2 Ag2 51.68(4) 6_557 5_657
Ca2 Ag2 Ag2 113.57(6) 2_665 5_657
Ca2 Ag2 Ag2 59.55(3) 2_655 5_657
Ca2 Ag2 Ag2 59.21(4) 6_557 5_657
Mg2 Ag2 Ag2 0.00(3) 5_657 5_657
Ge2 Ag2 Mg2 120.60(6) 2_655 5_667
Ge2 Ag2 Mg2 54.74(2) 2_665 5_667
Ge3 Ag2 Mg2 121.02(5) 1_556 5_667
Ge2 Ag2 Mg2 51.68(4) 6_557 5_667
Ca2 Ag2 Mg2 59.55(3) 2_665 5_667
Ca2 Ag2 Mg2 113.57(6) 2_655 5_667
Ca2 Ag2 Mg2 59.21(4) 6_557 5_667
Mg2 Ag2 Mg2 83.60(6) 5_657 5_667
Ag2 Ag2 Mg2 83.60(6) 5_657 5_667
Ge2 Ag2 Ag2 120.60(6) 2_655 5_667
Ge2 Ag2 Ag2 54.74(2) 2_665 5_667
Ge3 Ag2 Ag2 121.02(5) 1_556 5_667
Ge2 Ag2 Ag2 51.68(4) 6_557 5_667
Ca2 Ag2 Ag2 59.55(3) 2_665 5_667
Ca2 Ag2 Ag2 113.57(6) 2_655 5_667
Ca2 Ag2 Ag2 59.21(4) 6_557 5_667
Mg2 Ag2 Ag2 83.60(6) 5_657 5_667
Ag2 Ag2 Ag2 83.60(6) 5_657 5_667
Mg2 Ag2 Ag2 0.00(3) 5_667 5_667
Ge2 Ag2 Ca1 60.00(3) 2_655 6_657
Ge2 Ag2 Ca1 60.00(3) 2_665 6_657
Ge3 Ag2 Ca1 110.41(5) 1_556 6_657
Ge2 Ag2 Ca1 149.58(5) 6_557 6_657
Ca2 Ag2 Ca1 133.45(3) 2_665 6_657
Ca2 Ag2 Ca1 133.45(3) 2_655 6_657
Ca2 Ag2 Ca1 69.22(4) 6_557 6_657
Mg2 Ag2 Ca1 108.97(5) 5_657 6_657
Ag2 Ag2 Ca1 108.97(5) 5_657 6_657
Mg2 Ag2 Ca1 108.97(5) 5_667 6_657
Ag2 Ag2 Ca1 108.97(5) 5_667 6_657
Ge2 Ca1 Ge2 91.73(4) 5_656 5_666
Ge2 Ca1 Ge5 151.15(5) 5_656 5_666
Ge2 Ca1 Ge5 82.234(18) 5_666 5_666
Ge2 Ca1 Ge5 82.234(18) 5_656 5_656
Ge2 Ca1 Ge5 151.15(5) 5_666 5_656
Ge5 Ca1 Ge5 89.56(4) 5_666 5_656
Ge2 Ca1 Mg1 114.33(4) 5_656 1_556
Ge2 Ca1 Mg1 114.33(4) 5_666 1_556
Ge5 Ca1 Mg1 93.68(3) 5_666 1_556
Ge5 Ca1 Mg1 93.68(3) 5_656 1_556
Ge2 Ca1 Ag1 114.33(4) 5_656 1_556
Ge2 Ca1 Ag1 114.33(4) 5_666 1_556
Ge5 Ca1 Ag1 93.68(3) 5_666 1_556
Ge5 Ca1 Ag1 93.68(3) 5_656 1_556
Mg1 Ca1 Ag1 0.00(2) 1_556 1_556
Ge2 Ca1 Mg1 51.66(2) 5_656 5_556
Ge2 Ca1 Mg1 112.58(4) 5_666 5_556
Ge5 Ca1 Mg1 155.41(5) 5_666 5_556
Ge5 Ca1 Mg1 85.621(16) 5_656 5_556
Mg1 Ca1 Mg1 62.67(3) 1_556 5_556
Ag1 Ca1 Mg1 62.67(3) 1_556 5_556
Ge2 Ca1 Ag1 51.66(2) 5_656 5_556
Ge2 Ca1 Ag1 112.58(4) 5_666 5_556
Ge5 Ca1 Ag1 155.41(5) 5_666 5_556
Ge5 Ca1 Ag1 85.621(16) 5_656 5_556
Mg1 Ca1 Ag1 62.67(3) 1_556 5_556
Ag1 Ca1 Ag1 62.67(3) 1_556 5_556
Mg1 Ca1 Ag1 0.000(17) 5_556 5_556
Ge2 Ca1 Ag1 112.58(4) 5_656 5_566
Ge2 Ca1 Ag1 51.66(2) 5_666 5_566
Ge5 Ca1 Ag1 85.621(17) 5_666 5_566
Ge5 Ca1 Ag1 155.41(5) 5_656 5_566
Mg1 Ca1 Ag1 62.67(3) 1_556 5_566
Ag1 Ca1 Ag1 62.67(3) 1_556 5_566
Mg1 Ca1 Ag1 88.80(4) 5_556 5_566
Ag1 Ca1 Ag1 88.80(4) 5_556 5_566
Ge2 Ca1 Mg1 112.58(4) 5_656 5_566
Ge2 Ca1 Mg1 51.66(2) 5_666 5_566
Ge5 Ca1 Mg1 85.621(17) 5_666 5_566
Ge5 Ca1 Mg1 155.41(5) 5_656 5_566
Mg1 Ca1 Mg1 62.67(3) 1_556 5_566
Ag1 Ca1 Mg1 62.67(3) 1_556 5_566
Mg1 Ca1 Mg1 88.80(4) 5_556 5_566
Ag1 Ca1 Mg1 88.80(4) 5_556 5_566
Ag1 Ca1 Mg1 0.000(17) 5_566 5_566
Ge2 Ca1 Ge1 161.01(5) 5_656 5_667
Ge2 Ca1 Ge1 86.790(16) 5_666 5_667
Ge5 Ca1 Ge1 47.24(2) 5_666 5_667
Ge5 Ca1 Ge1 107.71(4) 5_656 5_667
Mg1 Ca1 Ge1 50.26(2) 1_556 5_667
Ag1 Ca1 Ge1 50.26(2) 1_556 5_667
Mg1 Ca1 Ge1 111.81(5) 5_556 5_667
Ag1 Ca1 Ge1 111.81(5) 5_556 5_667
Ag1 Ca1 Ge1 52.78(2) 5_566 5_667
Mg1 Ca1 Ge1 52.78(2) 5_566 5_667
Ge2 Ca1 Ge1 86.790(16) 5_656 5_657
Ge2 Ca1 Ge1 161.01(5) 5_666 5_657
Ge5 Ca1 Ge1 107.71(4) 5_666 5_657
Ge5 Ca1 Ge1 47.24(2) 5_656 5_657
Mg1 Ca1 Ge1 50.26(2) 1_556 5_657
Ag1 Ca1 Ge1 50.26(2) 1_556 5_657
Mg1 Ca1 Ge1 52.78(2) 5_556 5_657
Ag1 Ca1 Ge1 52.78(2) 5_556 5_657
Ag1 Ca1 Ge1 111.81(5) 5_566 5_657
Mg1 Ca1 Ge1 111.81(5) 5_566 5_657
Ge1 Ca1 Ge1 88.50(4) 5_667 5_657
Ge1 Ca2 Ge3 106.05(4) . 2_655
Ge1 Ca2 Ge3 106.05(4) . 2_665
Ge3 Ca2 Ge3 90.86(4) 2_655 2_665
Ge1 Ca2 Ge2 95.31(4) . 5_766
Ge3 Ca2 Ge2 158.39(5) 2_655 5_766
Ge3 Ca2 Ge2 86.216(16) 2_665 5_766
Ge1 Ca2 Ge2 95.31(4) . 5_756
Ge3 Ca2 Ge2 86.216(16) 2_655 5_756
Ge3 Ca2 Ge2 158.39(5) 2_665 5_756
Ge2 Ca2 Ge2 88.67(4) 5_766 5_756
Ge1 Ca2 Mg2 136.58(2) . 2_654
Ge3 Ca2 Mg2 51.56(3) 2_655 2_654
Ge3 Ca2 Mg2 110.33(5) 2_665 2_654
Ge2 Ca2 Mg2 109.75(5) 5_766 2_654
Ge2 Ca2 Mg2 52.22(3) 5_756 2_654
Ge1 Ca2 Ag2 136.58(2) . 2_654
Ge3 Ca2 Ag2 51.56(3) 2_655 2_654
Ge3 Ca2 Ag2 110.33(5) 2_665 2_654
Ge2 Ca2 Ag2 109.75(5) 5_766 2_654
Ge2 Ca2 Ag2 52.22(3) 5_756 2_654
Mg2 Ca2 Ag2 0.00(4) 2_654 2_654
Ge1 Ca2 Mg2 136.58(2) . 2_664
Ge3 Ca2 Mg2 110.33(4) 2_655 2_664
Ge3 Ca2 Mg2 51.56(3) 2_665 2_664
Ge2 Ca2 Mg2 52.22(3) 5_766 2_664
Ge2 Ca2 Mg2 109.75(5) 5_756 2_664
Mg2 Ca2 Mg2 85.72(4) 2_654 2_664
Ag2 Ca2 Mg2 85.72(4) 2_654 2_664
Ge1 Ca2 Ag2 136.58(2) . 2_664
Ge3 Ca2 Ag2 110.33(4) 2_655 2_664
Ge3 Ca2 Ag2 51.56(3) 2_665 2_664
Ge2 Ca2 Ag2 52.22(3) 5_766 2_664
Ge2 Ca2 Ag2 109.75(5) 5_756 2_664
Mg2 Ca2 Ag2 85.72(4) 2_654 2_664
Ag2 Ca2 Ag2 85.72(4) 2_654 2_664
Mg2 Ca2 Ag2 0.00(3) 2_664 2_664
Ge1 Ca2 Mg2 123.28(5) . 6_657
Ge3 Ca2 Mg2 112.80(4) 2_655 6_657
Ge3 Ca2 Mg2 112.80(4) 2_665 6_657
Ge2 Ca2 Mg2 49.93(2) 5_766 6_657
Ge2 Ca2 Mg2 49.93(2) 5_756 6_657
Mg2 Ca2 Mg2 61.24(4) 2_654 6_657
Ag2 Ca2 Mg2 61.24(4) 2_654 6_657
Mg2 Ca2 Mg2 61.24(4) 2_664 6_657
Ag2 Ca2 Mg2 61.24(4) 2_664 6_657
Ge1 Ca2 Ag2 123.28(5) . 6_657
Ge3 Ca2 Ag2 112.80(4) 2_655 6_657
Ge3 Ca2 Ag2 112.80(4) 2_665 6_657
Ge2 Ca2 Ag2 49.93(2) 5_766 6_657
Ge2 Ca2 Ag2 49.93(2) 5_756 6_657
Mg2 Ca2 Ag2 61.24(4) 2_654 6_657
Ag2 Ca2 Ag2 61.24(4) 2_654 6_657
Mg2 Ca2 Ag2 61.24(4) 2_664 6_657
Ag2 Ca2 Ag2 61.24(4) 2_664 6_657
Mg2 Ca2 Ag2 0.00(4) 6_657 6_657
Ge1 Ca2 Ag1 48.68(2) . 5_666
Ge3 Ca2 Ag1 153.01(5) 2_655 5_666
Ge3 Ca2 Ag1 88.591(17) 2_665 5_666
Ge2 Ca2 Ag1 48.43(2) 5_766 5_666
Ge2 Ca2 Ag1 103.57(4) 5_756 5_666
Mg2 Ca2 Ag1 151.44(5) 2_654 5_666
Ag2 Ca2 Ag1 151.44(5) 2_654 5_666
Mg2 Ca2 Ag1 90.23(2) 2_664 5_666
Ag2 Ca2 Ag1 90.23(2) 2_664 5_666
Mg2 Ca2 Ag1 92.14(4) 6_657 5_666
Ag2 Ca2 Ag1 92.14(4) 6_657 5_666
Ge1 Ca3 Ge1 93.74(4) 5_656 5_666
Ge1 Ca3 Ge4 151.51(5) 5_656 5_666
Ge1 Ca3 Ge4 80.330(18) 5_666 5_666
Ge1 Ca3 Ge4 80.330(18) 5_656 5_656
Ge1 Ca3 Ge4 151.51(5) 5_666 5_656
Ge4 Ca3 Ge4 91.65(4) 5_666 5_656
Ge1 Ca3 Ge3 102.56(3) 5_656 6_556
Ge1 Ca3 Ge3 102.56(3) 5_666 6_556
Ge4 Ca3 Ge3 105.94(3) 5_666 6_556
Ge4 Ca3 Ge3 105.94(3) 5_656 6_556
Ge1 Ca3 Ge5 47.58(2) 5_656 5_655
Ge1 Ca3 Ge5 109.10(4) 5_666 5_655
Ge4 Ca3 Ge5 107.95(4) 5_666 5_655
Ge4 Ca3 Ge5 47.44(2) 5_656 5_655
Ge3 Ca3 Ge5 136.623(17) 6_556 5_655
Ge1 Ca3 Ge5 109.10(4) 5_656 5_665
Ge1 Ca3 Ge5 47.58(2) 5_666 5_665
Ge4 Ca3 Ge5 47.44(2) 5_666 5_665
Ge4 Ca3 Ge5 107.95(4) 5_656 5_665
Ge3 Ca3 Ge5 136.623(17) 6_556 5_665
Ge5 Ca3 Ge5 86.69(3) 5_655 5_665
Ge1 Ca3 Mg1 49.79(2) 5_656 .
Ge1 Ca3 Mg1 49.79(2) 5_666 .
Ge4 Ca3 Mg1 130.06(3) 5_666 .
Ge4 Ca3 Mg1 130.06(3) 5_656 .
Ge3 Ca3 Mg1 89.34(4) 6_556 .
Ge5 Ca3 Mg1 89.10(3) 5_655 .
Ge5 Ca3 Mg1 89.10(3) 5_665 .
Ge1 Ca3 Ca5 98.63(3) 5_656 1_554
Ge1 Ca3 Ca5 98.63(3) 5_666 1_554
Ge4 Ca3 Ca5 55.47(3) 5_666 1_554
Ge4 Ca3 Ca5 55.47(3) 5_656 1_554
Ge3 Ca3 Ca5 148.78(5) 6_556 1_554
Ge5 Ca3 Ca5 52.48(2) 5_655 1_554
Ge5 Ca3 Ca5 52.48(2) 5_665 1_554
Mg1 Ca3 Ca5 121.88(4) . 1_554
Ge1 Ca3 Ca1 55.47(2) 5_656 1_554
Ge1 Ca3 Ca1 55.47(2) 5_666 1_554
Ge4 Ca3 Ca1 99.88(4) 5_666 1_554
Ge4 Ca3 Ca1 99.88(4) 5_656 1_554
Ge3 Ca3 Ca1 142.54(5) 6_556 1_554
Ge5 Ca3 Ca1 53.73(2) 5_655 1_554
Ge5 Ca3 Ca1 53.73(2) 5_665 1_554
Mg1 Ca3 Ca1 53.20(3) . 1_554
Ca5 Ca3 Ca1 68.68(4) 1_554 1_554
Ge1 Ca3 Ca5 154.48(5) 5_656 2_564
Ge1 Ca3 Ca5 92.56(2) 5_666 2_564
Ge4 Ca3 Ca5 54.01(3) 5_666 2_564
Ge4 Ca3 Ca5 104.80(4) 5_656 2_564
Ge3 Ca3 Ca5 51.93(3) 6_556 2_564
Ge5 Ca3 Ca5 149.80(5) 5_655 2_564
Ge5 Ca3 Ca5 93.29(2) 5_665 2_564
Mg1 Ca3 Ca5 121.11(4) . 2_564
Ca5 Ca3 Ca5 104.82(3) 1_554 2_564
Ca1 Ca3 Ca5 143.904(17) 1_554 2_564
Ge2 Ca4 Ge4 133.72(2) 6_556 5_656
Ge2 Ca4 Ge4 133.72(2) 6_556 5_666
Ge4 Ca4 Ge4 91.47(4) 5_656 5_666
Ge2 Ca4 Ge3 97.49(4) 6_556 5_655
Ge4 Ca4 Ge3 48.44(2) 5_656 5_655
Ge4 Ca4 Ge3 110.37(4) 5_666 5_655
Ge2 Ca4 Ge3 97.49(4) 6_556 5_665
Ge4 Ca4 Ge3 110.37(4) 5_656 5_665
Ge4 Ca4 Ge3 48.44(2) 5_666 5_665
Ge3 Ca4 Ge3 89.85(4) 5_655 5_665
Ge2 Ca4 Ge5 82.38(4) 6_556 6_556
Ge4 Ca4 Ge5 100.83(4) 5_656 6_556
Ge4 Ca4 Ge5 100.83(4) 5_666 6_556
Ge3 Ca4 Ge5 134.995(19) 5_655 6_556
Ge3 Ca4 Ge5 134.995(19) 5_665 6_556
Ge2 Ca4 Mg2 49.21(3) 6_556 5_666
Ge4 Ca4 Mg2 151.53(5) 5_656 5_666
Ge4 Ca4 Mg2 87.05(2) 5_666 5_666
Ge3 Ca4 Mg2 105.88(4) 5_655 5_666
Ge3 Ca4 Mg2 49.89(3) 5_665 5_666
Ge5 Ca4 Mg2 107.38(4) 6_556 5_666
Ge2 Ca4 Ag2 49.21(3) 6_556 5_666
Ge4 Ca4 Ag2 151.53(5) 5_656 5_666
Ge4 Ca4 Ag2 87.05(2) 5_666 5_666
Ge3 Ca4 Ag2 105.88(4) 5_655 5_666
Ge3 Ca4 Ag2 49.89(3) 5_665 5_666
Ge5 Ca4 Ag2 107.38(4) 6_556 5_666
Mg2 Ca4 Ag2 0.00(5) 5_666 5_666
Ge2 Ca4 Mg2 49.21(3) 6_556 5_656
Ge4 Ca4 Mg2 87.05(2) 5_656 5_656
Ge4 Ca4 Mg2 151.53(5) 5_666 5_656
Ge3 Ca4 Mg2 49.89(3) 5_655 5_656
Ge3 Ca4 Mg2 105.88(4) 5_665 5_656
Ge5 Ca4 Mg2 107.38(4) 6_556 5_656
Mg2 Ca4 Mg2 81.05(4) 5_666 5_656
Ag2 Ca4 Mg2 81.05(4) 5_666 5_656
Ge2 Ca4 Ag2 49.21(3) 6_556 5_656
Ge4 Ca4 Ag2 87.05(2) 5_656 5_656
Ge4 Ca4 Ag2 151.53(5) 5_666 5_656
Ge3 Ca4 Ag2 49.89(3) 5_655 5_656
Ge3 Ca4 Ag2 105.88(4) 5_665 5_656
Ge5 Ca4 Ag2 107.38(4) 6_556 5_656
Mg2 Ca4 Ag2 81.05(4) 5_666 5_656
Ag2 Ca4 Ag2 81.05(4) 5_666 5_656
Mg2 Ca4 Ag2 0.00(5) 5_656 5_656
Ge2 Ca4 Ca5 134.88(5) 6_556 1_554
Ge4 Ca4 Ca5 56.19(3) 5_656 1_554
Ge4 Ca4 Ca5 56.19(3) 5_666 1_554
Ge3 Ca4 Ca5 54.19(2) 5_655 1_554
Ge3 Ca4 Ca5 54.19(2) 5_665 1_554
Ge5 Ca4 Ca5 142.74(5) 6_556 1_554
Mg2 Ca4 Ca5 100.69(4) 5_666 1_554
Ag2 Ca4 Ca5 100.69(4) 5_666 1_554
Mg2 Ca4 Ca5 100.69(4) 5_656 1_554
Ag2 Ca4 Ca5 100.69(4) 5_656 1_554
Ge2 Ca4 Ca2 69.65(3) 6_556 6_556
Ge4 Ca4 Ca2 98.59(4) 5_656 6_556
Ge4 Ca4 Ca2 98.59(4) 5_666 6_556
Ge3 Ca4 Ca2 52.62(2) 5_655 6_556
Ge3 Ca4 Ca2 52.62(2) 5_665 6_556
Ge5 Ca4 Ca2 152.03(5) 6_556 6_556
Mg2 Ca4 Ca2 53.73(3) 5_666 6_556
Ag2 Ca4 Ca2 53.73(3) 5_666 6_556
Mg2 Ca4 Ca2 53.73(3) 5_656 6_556
Ag2 Ca4 Ca2 53.73(3) 5_656 6_556
Ca5 Ca4 Ca2 65.23(4) 1_554 6_556
Ge5 Ca5 Ge5 92.30(4) 5_656 5_666
Ge5 Ca5 Ge3 152.71(6) 5_656 5_666
Ge5 Ca5 Ge3 81.756(19) 5_666 5_666
Ge5 Ca5 Ge3 81.756(19) 5_656 5_656
Ge5 Ca5 Ge3 152.71(6) 5_666 5_656
Ge3 Ca5 Ge3 91.38(4) 5_666 5_656
Ge5 Ca5 Ge4 100.64(4) 5_656 6_557
Ge5 Ca5 Ge4 100.64(4) 5_666 6_557
Ge3 Ca5 Ge4 106.62(4) 5_666 6_557
Ge3 Ca5 Ge4 106.62(4) 5_656 6_557
Ge5 Ca5 Ge4 109.51(4) 5_656 5_667
Ge5 Ca5 Ge4 47.95(2) 5_666 5_667
Ge3 Ca5 Ge4 48.02(2) 5_666 5_667
Ge3 Ca5 Ge4 109.09(4) 5_656 5_667
Ge4 Ca5 Ge4 135.74(2) 6_557 5_667
Ge5 Ca5 Ge4 47.95(2) 5_656 5_657
Ge5 Ca5 Ge4 109.51(4) 5_666 5_657
Ge3 Ca5 Ge4 109.09(4) 5_666 5_657
Ge3 Ca5 Ge4 48.02(2) 5_656 5_657
Ge4 Ca5 Ge4 135.74(2) 6_557 5_657
Ge4 Ca5 Ge4 88.19(4) 5_667 5_657
Ge5 Ca5 Ca4 100.35(4) 5_656 1_556
Ge5 Ca5 Ca4 100.35(4) 5_666 1_556
Ge3 Ca5 Ca4 55.26(3) 5_666 1_556
Ge3 Ca5 Ca4 55.26(3) 5_656 1_556
Ge4 Ca5 Ca4 149.51(5) 6_557 1_556
Ge4 Ca5 Ca4 53.84(3) 5_667 1_556
Ge4 Ca5 Ca4 53.84(3) 5_657 1_556
Ge5 Ca5 Ca3 56.44(3) 5_656 1_556
Ge5 Ca5 Ca3 56.44(3) 5_666 1_556
Ge3 Ca5 Ca3 99.24(4) 5_666 1_556
Ge3 Ca5 Ca3 99.24(4) 5_656 1_556
Ge4 Ca5 Ca3 142.53(5) 6_557 1_556
Ge4 Ca5 Ca3 53.07(3) 5_667 1_556
Ge4 Ca5 Ca3 53.07(3) 5_657 1_556
Ca4 Ca5 Ca3 67.96(4) 1_556 1_556
Ge5 Ca5 Ca3 92.30(2) 5_656 2
Ge5 Ca5 Ca3 152.61(5) 5_666 2
Ge3 Ca5 Ca3 105.22(4) 5_666 2
Ge3 Ca5 Ca3 54.64(3) 5_656 2
Ge4 Ca5 Ca3 51.98(3) 6_557 2
Ge4 Ca5 Ca3 151.41(5) 5_667 2
Ge4 Ca5 Ca3 93.45(2) 5_657 2
Ca4 Ca5 Ca3 105.34(4) 1_556 2
Ca3 Ca5 Ca3 143.899(18) 1_556 2
Ge5 Ca5 Ca3 152.61(5) 5_656 2_565
Ge5 Ca5 Ca3 92.30(2) 5_666 2_565
Ge3 Ca5 Ca3 54.64(3) 5_666 2_565
Ge3 Ca5 Ca3 105.22(4) 5_656 2_565
Ge4 Ca5 Ca3 51.98(3) 6_557 2_565
Ge4 Ca5 Ca3 93.45(2) 5_667 2_565
Ge4 Ca5 Ca3 151.41(5) 5_657 2_565
Ca4 Ca5 Ca3 105.34(4) 1_556 2_565
Ca3 Ca5 Ca3 143.899(18) 1_556 2_565
Ca3 Ca5 Ca3 71.99(3) 2 2_565
Ge5 Ca5 Ca2 131.86(2) 5_656 6_557
Ge5 Ca5 Ca2 131.86(2) 5_666 6_557
Ge3 Ca5 Ca2 50.37(2) 5_666 6_557
Ge3 Ca5 Ca2 50.37(2) 5_656 6_557
Ge4 Ca5 Ca2 90.12(4) 6_557 6_557
Ge4 Ca5 Ca2 92.97(3) 5_667 6_557
Ge4 Ca5 Ca2 92.97(3) 5_657 6_557
Ca4 Ca5 Ca2 59.38(4) 1_556 6_557
Ca3 Ca5 Ca2 127.35(5) 1_556 6_557
Ca3 Ca5 Ca2 58.45(3) 2 6_557
Ca3 Ca5 Ca2 58.45(3) 2_565 6_557

loop_
_geom_bond_atom_site_label_1
_geom_bond_atom_site_label_2
_geom_bond_distance
_geom_bond_site_symmetry_2
Mg1 Ge1 2.7108(5) 5_666
Mg1 Ge1 2.7108(5) 5_656
Mg1 Ge2 2.7521(9) 1_455
Mg1 Ge1 2.8460(10) 1_454
Mg1 Ca1 3.1772(16) 1_554
Mg1 Ca1 3.1970(11) 5_556
Mg1 Ca1 3.1970(11) 5_566
Mg1 Ag1 3.3149(10) 5
Mg1 Mg1 3.3149(10) 5
Mg1 Mg1 3.3149(10) 5_565
Mg1 Ag1 3.3149(10) 5_565
Mg1 Ca3 3.3462(15) .
Ge2 Mg2 2.7449(8) 2_664
Ge2 Ag2 2.7449(8) 2_664
Ge2 Mg2 2.7449(8) 2_654
Ge2 Ag2 2.7449(8) 2_654
Ge2 Mg1 2.7521(9) 1_655
Ge2 Ag1 2.7521(9) 1_655
Ge2 Mg2 2.8568(14) 6_657
Ge2 Ag2 2.8568(14) 6_657
Ge2 Ca4 3.1096(15) 6_656
Ge2 Ca1 3.1167(11) 5_656
Ge2 Ca1 3.1167(11) 5_666
Ge2 Ca2 3.2008(11) 5_766
Ge3 Ge4 2.5811(10) 1_554
Ge3 Mg2 2.7990(14) 1_554
Ge3 Ag2 2.7990(14) 1_554
Ge3 Ca5 3.1259(10) 5_666
Ge3 Ca5 3.1259(10) 5_656
Ge3 Ca2 3.1398(11) 2_654
Ge3 Ca2 3.1398(11) 2_664
Ge3 Ca4 3.1674(10) 5_655
Ge3 Ca4 3.1674(10) 5_665
Ge3 Ca3 3.2384(14) 6_656
Ge4 Ge5 2.5687(9) 1_556
Ge4 Ge3 2.5811(10) 1_556
Ge4 Ca3 3.1189(10) 5_666
Ge4 Ca3 3.1189(10) 5_656
Ge4 Ca4 3.1234(10) 5_656
Ge4 Ca4 3.1234(10) 5_666
Ge4 Ca5 3.2033(17) 6_657
Ge4 Ca5 3.2144(12) 5_667
Ge4 Ca5 3.2144(12) 5_657
Ge5 Ge1 2.5569(10) 1_554
Ge5 Ge4 2.5688(9) 1_554
Ge5 Ca5 3.1015(10) 5_656
Ge5 Ca5 3.1015(10) 5_666
Ge5 Ca4 3.1734(15) 6_656
Ge5 Ca1 3.1755(11) 5_666
Ge5 Ca1 3.1755(11) 5_656
Ge5 Ca3 3.2589(10) 5_655
Ge5 Ca3 3.2589(10) 5_665
Ge1 Ge5 2.5569(10) 1_556
Ge1 Ag1 2.7108(5) 5_666
Ge1 Mg1 2.7108(5) 5_666
Ge1 Ag1 2.7108(5) 5_656
Ge1 Mg1 2.7108(5) 5_656
Ge1 Mg1 2.8460(10) 1_656
Ge1 Ag1 2.8460(10) 1_656
Ge1 Ca2 3.0165(16) .
Ge1 Ca3 3.0648(10) 5_656
Ge1 Ca3 3.0648(10) 5_666
Ge1 Ca1 3.2055(11) 5_667
Ge1 Ca1 3.2055(11) 5_657
Ag2 Ge2 2.7449(8) 2_655
Ag2 Ge2 2.7449(8) 2_665
Ag2 Ge3 2.7990(14) 1_556
Ag2 Ge2 2.8568(14) 6_557
Ag2 Ca2 3.2885(13) 2_665
Ag2 Ca2 3.2885(13) 2_655
Ag2 Ca2 3.2999(19) 6_557
Ag2 Mg2 3.3558(19) 5_657
Ag2 Ag2 3.3558(19) 5_657
Ag2 Mg2 3.3558(19) 5_667
Ag2 Ag2 3.3558(19) 5_667
Ag2 Ca1 3.3883(18) 6_657
Ca1 Ge2 3.1167(11) 5_656
Ca1 Ge2 3.1167(11) 5_666
Ca1 Ge5 3.1755(11) 5_666
Ca1 Ge5 3.1755(11) 5_656
Ca1 Mg1 3.1772(16) 1_556
Ca1 Ag1 3.1772(16) 1_556
Ca1 Mg1 3.1971(11) 5_556
Ca1 Ag1 3.1971(11) 5_556
Ca1 Ag1 3.1971(11) 5_566
Ca1 Mg1 3.1971(11) 5_566
Ca1 Ge1 3.2055(11) 5_667
Ca1 Ge1 3.2055(11) 5_657
Ca2 Ge3 3.1398(11) 2_655
Ca2 Ge3 3.1398(11) 2_665
Ca2 Ge2 3.2008(11) 5_766
Ca2 Ge2 3.2008(11) 5_756
Ca2 Mg2 3.2885(13) 2_654
Ca2 Ag2 3.2885(13) 2_654
Ca2 Mg2 3.2885(13) 2_664
Ca2 Ag2 3.2885(13) 2_664
Ca2 Mg2 3.2999(19) 6_657
Ca2 Ag2 3.2999(19) 6_657
Ca2 Ag1 3.4805(12) 5_666
Ca3 Ge1 3.0648(10) 5_656
Ca3 Ge1 3.0648(10) 5_666
Ca3 Ge4 3.1189(10) 5_666
Ca3 Ge4 3.1189(10) 5_656
Ca3 Ge3 3.2384(14) 6_556
Ca3 Ge5 3.2589(10) 5_655
Ca3 Ge5 3.2589(10) 5_665
Ca3 Ca5 3.6992(19) 1_554
Ca3 Ca1 3.7117(19) 1_554
Ca3 Ca5 3.8059(15) 2_564
Ca4 Ge2 3.1096(15) 6_556
Ca4 Ge4 3.1235(10) 5_656
Ca4 Ge4 3.1234(10) 5_666
Ca4 Ge3 3.1673(10) 5_655
Ca4 Ge3 3.1673(10) 5_665
Ca4 Ge5 3.1734(15) 6_556
Ca4 Mg2 3.4424(14) 5_666
Ca4 Ag2 3.4424(14) 5_666
Ca4 Mg2 3.4424(14) 5_656
Ca4 Ag2 3.4424(14) 5_656
Ca4 Ca5 3.6348(19) 1_554
Ca4 Ca2 3.8003(19) 6_556
Ca5 Ge5 3.1016(10) 5_656
Ca5 Ge5 3.1016(10) 5_666
Ca5 Ge3 3.1259(10) 5_666
Ca5 Ge3 3.1259(10) 5_656
Ca5 Ge4 3.2033(17) 6_557
Ca5 Ge4 3.2143(12) 5_667
Ca5 Ge4 3.2143(12) 5_657
Ca5 Ca4 3.6347(19) 1_556
Ca5 Ca3 3.6993(19) 1_556
Ca5 Ca3 3.8058(15) 2
Ca5 Ca3 3.8058(15) 2_565
Ca5 Ca2 4.010(2) 6_557
